data_4035436
loop_
_publ_author_name
'Bellavance, Gabriel'
'Barriault, Louis'

_publ_section_title
;
 Modular Total Syntheses of Hyperforin, Papuaforins A, B, and C via
 Gold(I)-Catalyzed Carbocyclization.
;
_journal_issue 13
_journal_name_full 'The Journal of organic chemistry'
_journal_page_first 7215
_journal_page_last 7230
_journal_paper_doi 10.1021/acs.joc.8b00426
_journal_volume 83
_journal_year 2018
_chemical_formula_sum 'C22 H40 O3 Si2'
_chemical_formula_weight 408.72
_space_group_IT_number 33
_space_group_name_Hall 'P 2c -2n'
_space_group_name_H-M_alt 'P n a 21'
_symmetry_cell_setting orthorhombic
_symmetry_space_group_name_H-M 'P n a 21'
_atom_sites_solution_hydrogens geom
_atom_sites_solution_primary direct
_atom_sites_solution_secondary difmap
_audit_creation_method SHELXL-97
_cell_angle_alpha 90.00
_cell_angle_beta 90.00
_cell_angle_gamma 90.00
_cell_formula_units_Z 4
_cell_length_a 19.3123(6)
_cell_length_b 11.7684(4)
_cell_length_c 10.9877(4)
_cell_measurement_reflns_used 9964
_cell_measurement_temperature 200(2)
_cell_measurement_theta_max 27.33
_cell_measurement_theta_min 2.54
_cell_volume 2497.23(15)
_computing_cell_refinement 'APEX II, Bruker (2009)'
_computing_data_collection 'APEX II, Bruker (2009)'
_computing_data_reduction 'XPREP, Bruker (2009)'
_computing_molecular_graphics 'SHELXTL, Bruker (2004)'
_computing_publication_material 'SHELXTL, Bruker (2004)'
_computing_structure_refinement 'SHELXL-97 (Sheldrick, 2008)'
_computing_structure_solution 'SHELXS-97 (Sheldrick, 2008)'
_diffrn_ambient_temperature 200(2)
_diffrn_measured_fraction_theta_full 0.995
_diffrn_measured_fraction_theta_max 0.995
_diffrn_measurement_device_type 'Bruker APEX-II CCD'
_diffrn_measurement_method '\f and \w scans'
_diffrn_radiation_monochromator graphite
_diffrn_radiation_source 'fine-focus sealed tube'
_diffrn_radiation_type MoK\a
_diffrn_radiation_wavelength 0.71073
_diffrn_reflns_av_R_equivalents 0.0499
_diffrn_reflns_av_sigmaI/netI 0.0352
_diffrn_reflns_limit_h_max 22
_diffrn_reflns_limit_h_min -22
_diffrn_reflns_limit_k_max 13
_diffrn_reflns_limit_k_min -13
_diffrn_reflns_limit_l_max 12
_diffrn_reflns_limit_l_min -12
_diffrn_reflns_number 33376
_diffrn_reflns_theta_full 24.71
_diffrn_reflns_theta_max 24.71
_diffrn_reflns_theta_min 2.11
_exptl_absorpt_coefficient_mu 0.159
_exptl_absorpt_correction_T_max 0.9842
_exptl_absorpt_correction_T_min 0.9780
_exptl_absorpt_correction_type multi-scan
_exptl_absorpt_process_details 'SADABS, Bruker (2003)'
_exptl_crystal_colour colourless
_exptl_crystal_density_diffrn 1.087
_exptl_crystal_density_meas ?
_exptl_crystal_density_method 'not measured'
_exptl_crystal_description block
_exptl_crystal_F_000 896
_exptl_crystal_size_max 0.14
_exptl_crystal_size_mid 0.12
_exptl_crystal_size_min 0.10
_refine_diff_density_max 0.357
_refine_diff_density_min -0.202
_refine_diff_density_rms 0.042
_refine_ls_abs_structure_details 'Flack H D (1983), Acta Cryst. A39, 876-881'
_refine_ls_abs_structure_Flack -0.02(14)
_refine_ls_extinction_method none
_refine_ls_goodness_of_fit_ref 1.027
_refine_ls_hydrogen_treatment constr
_refine_ls_matrix_type full
_refine_ls_number_parameters 244
_refine_ls_number_reflns 4223
_refine_ls_number_restraints 1
_refine_ls_restrained_S_all 1.027
_refine_ls_R_factor_all 0.0577
_refine_ls_R_factor_gt 0.0439
_refine_ls_shift/su_max 0.001
_refine_ls_shift/su_mean 0.000
_refine_ls_structure_factor_coef Fsqd
_refine_ls_weighting_details 'calc w=1/[\s^2^(Fo^2^)+(0.0569P)^2^+0.8713P] where P=(Fo^2^+2Fc^2^)/3'
_refine_ls_weighting_scheme calc
_refine_ls_wR_factor_gt 0.0991
_refine_ls_wR_factor_ref 0.1068
_reflns_number_gt 3626
_reflns_number_total 4223
_reflns_threshold_expression >2sigma(I)
_cod_data_source_file jo8b00426_si_004.cif
_cod_data_source_block lb075a
_cod_depositor_comments
;
The following automatic conversions were performed:

data item '_symmetry_cell_setting' value 'Orthorhombic' was changed
to 'orthorhombic' in accordance with the
/home/data/users/saulius/crontab/automatic-downloads/current/ACS/lib/dictionaries/cif_core.dic
dictionary named 'cif_core.dic' version 2.4.2 last updated on
2011-04-26.

data item '_exptl_crystal_density_meas' value 'n/a' was changed to
'?' -- the value is perceived as not measured.

Automatic conversion script
Id: cif_fix_values 6909 2019-04-08 15:41:33Z antanas 
;
_cod_original_sg_symbol_H-M Pna2(1)
_cod_database_code 4035436

loop_
_symmetry_equiv_pos_as_xyz
'x, y, z'
'-x, -y, z+1/2'
'x+1/2, -y+1/2, z'
'-x+1/2, y+1/2, z+1/2'

loop_
_atom_site_label
_atom_site_type_symbol
_atom_site_fract_x
_atom_site_fract_y
_atom_site_fract_z
_atom_site_U_iso_or_equiv
_atom_site_adp_type
_atom_site_occupancy
_atom_site_symmetry_multiplicity
_atom_site_calc_flag
_atom_site_refinement_flags
Si1 Si 0.38385(4) 0.35884(7) 0.38551(7) 0.0309(2) Uani 1 1 d .
Si2 Si 0.07336(4) 0.34676(8) 0.76808(9) 0.0401(2) Uani 1 1 d .
O1 O 0.33814(11) 0.20561(17) 0.6033(2) 0.0391(5) Uani 1 1 d .
O2 O 0.28957(11) 0.55692(18) 0.42557(18) 0.0412(5) Uani 1 1 d .
O3 O 0.14488(9) 0.42016(17) 0.74570(18) 0.0323(5) Uani 1 1 d .
C1 C 0.22003(13) 0.5100(2) 0.5986(3) 0.0272(6) Uani 1 1 d .
C2 C 0.25323(14) 0.5849(2) 0.6978(3) 0.0293(6) Uani 1 1 d .
H2A H 0.2674 0.6580 0.6609 0.035 Uiso 1 1 calc R
H2B H 0.2181 0.6016 0.7608 0.035 Uiso 1 1 calc R
C3 C 0.31614(14) 0.5305(2) 0.7586(3) 0.0307(6) Uani 1 1 d .
H3A H 0.3526 0.5227 0.6945 0.037 Uiso 1 1 calc R
C4 C 0.30135(14) 0.4097(2) 0.8074(2) 0.0285(6) Uani 1 1 d .
C5 C 0.25975(14) 0.3382(2) 0.7100(2) 0.0249(6) Uani 1 1 d .
H5A H 0.2436 0.2665 0.7496 0.030 Uiso 1 1 calc R
C6 C 0.30427(14) 0.3069(2) 0.6025(3) 0.0264(6) Uani 1 1 d .
C7 C 0.31577(15) 0.3785(2) 0.5077(3) 0.0269(6) Uani 1 1 d .
C8 C 0.27701(15) 0.4852(3) 0.5044(2) 0.0300(7) Uani 1 1 d .
C9 C 0.19650(14) 0.3988(3) 0.6562(3) 0.0276(6) Uani 1 1 d .
H9A H 0.1761 0.3496 0.5912 0.033 Uiso 1 1 calc R
C10 C 0.16020(16) 0.5731(3) 0.5385(3) 0.0394(8) Uani 1 1 d .
H10A H 0.1243 0.5887 0.5992 0.059 Uiso 1 1 calc R
H10B H 0.1408 0.5262 0.4732 0.059 Uiso 1 1 calc R
H10C H 0.1771 0.6449 0.5045 0.059 Uiso 1 1 calc R
C11 C 0.34508(17) 0.6124(3) 0.8560(3) 0.0401(8) Uani 1 1 d .
H11A H 0.3067 0.6385 0.9087 0.048 Uiso 1 1 calc R
H11B H 0.3786 0.5710 0.9077 0.048 Uiso 1 1 calc R
C12 C 0.38000(18) 0.7134(3) 0.8008(4) 0.0491(9) Uani 1 1 d .
H12A H 0.4220 0.6997 0.7584 0.059 Uiso 1 1 calc R
C13 C 0.3588(2) 0.8174(3) 0.8051(4) 0.0604(11) Uani 1 1 d .
H13A H 0.3170 0.8356 0.8464 0.072 Uiso 1 1 calc R
H13B H 0.3849 0.8758 0.7668 0.072 Uiso 1 1 calc R
C14 C 0.25928(16) 0.4132(3) 0.9261(2) 0.0366(7) Uani 1 1 d .
H14A H 0.2844 0.4579 0.9871 0.055 Uiso 1 1 calc R
H14B H 0.2526 0.3356 0.9564 0.055 Uiso 1 1 calc R
H14C H 0.2141 0.4482 0.9105 0.055 Uiso 1 1 calc R
C15 C 0.37021(16) 0.3497(3) 0.8334(3) 0.0380(8) Uani 1 1 d .
H15A H 0.3965 0.3935 0.8935 0.057 Uiso 1 1 calc R
H15B H 0.3970 0.3438 0.7579 0.057 Uiso 1 1 calc R
H15C H 0.3611 0.2734 0.8654 0.057 Uiso 1 1 calc R
C16 C 0.30850(18) 0.1101(3) 0.6647(3) 0.0409(8) Uani 1 1 d .
H16A H 0.3395 0.0446 0.6572 0.061 Uiso 1 1 calc R
H16B H 0.2636 0.0917 0.6281 0.061 Uiso 1 1 calc R
H16C H 0.3021 0.1284 0.7510 0.061 Uiso 1 1 calc R
C17 C 0.42344(17) 0.2142(3) 0.3839(3) 0.0459(8) Uani 1 1 d .
H17A H 0.4579 0.2098 0.3186 0.069 Uiso 1 1 calc R
H17B H 0.3873 0.1572 0.3699 0.069 Uiso 1 1 calc R
H17C H 0.4459 0.1996 0.4623 0.069 Uiso 1 1 calc R
C18 C 0.45379(18) 0.4645(3) 0.4197(4) 0.0498(9) Uani 1 1 d .
H18A H 0.4905 0.4581 0.3585 0.075 Uiso 1 1 calc R
H18B H 0.4731 0.4492 0.5005 0.075 Uiso 1 1 calc R
H18C H 0.4344 0.5414 0.4179 0.075 Uiso 1 1 calc R
C19 C 0.34694(19) 0.3853(3) 0.2307(3) 0.0472(9) Uani 1 1 d .
H19A H 0.3831 0.3747 0.1693 0.071 Uiso 1 1 calc R
H19B H 0.3293 0.4633 0.2263 0.071 Uiso 1 1 calc R
H19C H 0.3090 0.3318 0.2154 0.071 Uiso 1 1 calc R
C20 C 0.0759(2) 0.2096(3) 0.6859(4) 0.0639(12) Uani 1 1 d .
H20A H 0.0791 0.2238 0.5982 0.096 Uiso 1 1 calc R
H20B H 0.0335 0.1666 0.7033 0.096 Uiso 1 1 calc R
H20C H 0.1162 0.1658 0.7127 0.096 Uiso 1 1 calc R
C21 C -0.00013(19) 0.4332(4) 0.7142(7) 0.100(2) Uani 1 1 d .
H21A H 0.0035 0.4440 0.6260 0.150 Uiso 1 1 calc R
H21B H 0.0006 0.5073 0.7548 0.150 Uiso 1 1 calc R
H21C H -0.0436 0.3941 0.7332 0.150 Uiso 1 1 calc R
C22 C 0.0661(3) 0.3238(5) 0.9343(4) 0.110(2) Uani 1 1 d .
H22A H 0.1053 0.2778 0.9624 0.165 Uiso 1 1 calc R
H22B H 0.0227 0.2840 0.9523 0.165 Uiso 1 1 calc R
H22C H 0.0665 0.3973 0.9761 0.165 Uiso 1 1 calc R

loop_
_atom_site_aniso_label
_atom_site_aniso_U_11
_atom_site_aniso_U_22
_atom_site_aniso_U_33
_atom_site_aniso_U_23
_atom_site_aniso_U_13
_atom_site_aniso_U_12
Si1 0.0353(4) 0.0308(4) 0.0265(4) 0.0045(4) 0.0028(3) 0.0005(3)
Si2 0.0315(4) 0.0410(5) 0.0479(5) -0.0080(4) 0.0061(4) -0.0032(4)
O1 0.0504(12) 0.0276(11) 0.0394(11) 0.0114(10) 0.0125(10) 0.0103(10)
O2 0.0592(13) 0.0308(12) 0.0336(12) 0.0133(10) 0.0048(10) 0.0065(11)
O3 0.0288(10) 0.0376(12) 0.0305(10) -0.0053(10) 0.0030(9) 0.0007(9)
C1 0.0308(15) 0.0269(15) 0.0238(13) 0.0016(12) -0.0041(13) 0.0045(12)
C2 0.0354(15) 0.0216(15) 0.0310(15) 0.0017(12) -0.0002(13) 0.0011(13)
C3 0.0347(15) 0.0328(16) 0.0246(14) -0.0003(13) -0.0038(13) -0.0015(12)
C4 0.0315(15) 0.0308(16) 0.0233(14) 0.0021(12) -0.0031(12) -0.0008(13)
C5 0.0322(14) 0.0204(15) 0.0220(13) 0.0055(11) 0.0005(11) -0.0006(12)
C6 0.0302(14) 0.0231(15) 0.0259(13) 0.0028(13) -0.0029(12) 0.0025(12)
C7 0.0332(15) 0.0257(16) 0.0219(13) 0.0027(12) -0.0018(11) 0.0007(13)
C8 0.0389(17) 0.0303(17) 0.0207(14) 0.0039(13) -0.0046(12) 0.0010(13)
C9 0.0299(14) 0.0305(17) 0.0224(13) -0.0030(12) -0.0011(12) 0.0024(13)
C10 0.0448(18) 0.0386(19) 0.0348(17) 0.0031(15) -0.0058(15) 0.0119(15)
C11 0.0448(19) 0.0347(18) 0.0409(18) -0.0066(14) -0.0078(14) -0.0044(15)
C12 0.0432(19) 0.044(2) 0.060(2) -0.0034(18) -0.0072(16) -0.0106(16)
C13 0.068(2) 0.038(2) 0.075(3) 0.001(2) -0.006(2) -0.0105(19)
C14 0.0486(18) 0.0407(19) 0.0206(14) 0.0018(13) -0.0037(13) -0.0041(15)
C15 0.0403(17) 0.0367(18) 0.0371(17) 0.0105(14) -0.0077(14) -0.0003(15)
C16 0.056(2) 0.0243(17) 0.0426(18) 0.0045(14) -0.0017(16) 0.0024(15)
C17 0.0502(19) 0.0428(19) 0.0446(19) 0.0004(17) 0.0124(18) 0.0076(15)
C18 0.0407(17) 0.047(2) 0.061(2) 0.0079(19) -0.0017(17) -0.0077(16)
C19 0.066(2) 0.051(2) 0.0254(17) 0.0061(15) 0.0023(15) 0.0031(18)
C20 0.064(2) 0.042(2) 0.086(3) -0.011(2) 0.022(2) -0.0136(19)
C21 0.038(2) 0.057(3) 0.205(7) -0.011(4) -0.025(3) -0.001(2)
C22 0.123(4) 0.161(6) 0.046(3) -0.018(3) 0.032(3) -0.075(4)

loop_
_atom_type_symbol
_atom_type_description
_atom_type_scat_dispersion_real
_atom_type_scat_dispersion_imag
_atom_type_scat_source
C C 0.0033 0.0016 'International Tables Vol C Tables 4.2.6.8 and 6.1.1.4'
H H 0.0000 0.0000 'International Tables Vol C Tables 4.2.6.8 and 6.1.1.4'
O O 0.0106 0.0060 'International Tables Vol C Tables 4.2.6.8 and 6.1.1.4'
Si Si 0.0817 0.0704 'International Tables Vol C Tables 4.2.6.8 and 6.1.1.4'

loop_
_geom_angle_atom_site_label_1
_geom_angle_atom_site_label_2
_geom_angle_atom_site_label_3
_geom_angle
C17 Si1 C19 107.42(17)
C17 Si1 C18 108.17(16)
C19 Si1 C18 110.27(16)
C17 Si1 C7 113.74(14)
C19 Si1 C7 111.09(15)
C18 Si1 C7 106.12(15)
O3 Si2 C20 111.27(14)
O3 Si2 C21 107.96(16)
C20 Si2 C21 110.2(2)
O3 Si2 C22 106.70(18)
C20 Si2 C22 110.8(3)
C21 Si2 C22 109.8(3)
C6 O1 C16 120.0(2)
C9 O3 Si2 126.72(18)
C9 C1 C10 111.9(2)
C9 C1 C8 109.2(2)
C10 C1 C8 110.1(2)
C9 C1 C2 108.8(2)
C10 C1 C2 110.1(2)
C8 C1 C2 106.7(2)
C3 C2 C1 113.6(2)
C2 C3 C11 109.2(2)
C2 C3 C4 113.0(2)
C11 C3 C4 113.6(2)
C14 C4 C15 108.2(2)
C14 C4 C3 111.6(2)
C15 C4 C3 109.2(2)
C14 C4 C5 108.7(2)
C15 C4 C5 108.8(2)
C3 C4 C5 110.4(2)
C6 C5 C9 105.4(2)
C6 C5 C4 111.8(2)
C9 C5 C4 114.8(2)
O1 C6 C7 118.1(3)
O1 C6 C5 118.9(2)
C7 C6 C5 122.9(2)
C6 C7 C8 117.9(3)
C6 C7 Si1 125.6(2)
C8 C7 Si1 116.3(2)
O2 C8 C7 120.3(3)
O2 C8 C1 118.9(3)
C7 C8 C1 120.8(2)
O3 C9 C1 110.1(2)
O3 C9 C5 111.9(2)
C1 C9 C5 108.8(2)
C12 C11 C3 112.2(3)
C13 C12 C11 126.6(4)

loop_
_geom_bond_atom_site_label_1
_geom_bond_atom_site_label_2
_geom_bond_distance
Si1 C17 1.866(3)
Si1 C19 1.870(3)
Si1 C18 1.874(3)
Si1 C7 1.893(3)
Si2 O3 1.648(2)
Si2 C20 1.850(4)
Si2 C21 1.843(4)
Si2 C22 1.851(5)
O1 C6 1.359(3)
O1 C16 1.431(4)
O2 C8 1.233(3)
O3 C9 1.423(3)
C1 C9 1.523(4)
C1 C10 1.524(4)
C1 C8 1.539(4)
C1 C2 1.541(4)
C2 C3 1.527(4)
C3 C11 1.545(4)
C3 C4 1.546(4)
C4 C14 1.537(4)
C4 C15 1.533(4)
C4 C5 1.580(4)
C5 C6 1.507(4)
C5 C9 1.533(4)
C6 C7 1.358(4)
C7 C8 1.463(4)
C11 C12 1.495(5)
C12 C13 1.292(5)

loop_
_geom_torsion_atom_site_label_1
_geom_torsion_atom_site_label_2
_geom_torsion_atom_site_label_3
_geom_torsion_atom_site_label_4
_geom_torsion
C20 Si2 O3 C9 13.4(3)
C21 Si2 O3 C9 -107.6(3)
C22 Si2 O3 C9 134.4(3)
C9 C1 C2 C3 60.0(3)
C10 C1 C2 C3 -177.1(2)
C8 C1 C2 C3 -57.7(3)
C1 C2 C3 C11 -179.9(2)
C1 C2 C3 C4 -52.5(3)
C2 C3 C4 C14 -76.2(3)
C11 C3 C4 C14 48.9(3)
C2 C3 C4 C15 164.2(2)
C11 C3 C4 C15 -70.6(3)
C2 C3 C4 C5 44.7(3)
C11 C3 C4 C5 169.8(2)
C14 C4 C5 C6 -166.2(2)
C15 C4 C5 C6 -48.6(3)
C3 C4 C5 C6 71.1(3)
C14 C4 C5 C9 73.8(3)
C15 C4 C5 C9 -168.6(2)
C3 C4 C5 C9 -48.9(3)
C16 O1 C6 C7 -152.8(3)
C16 O1 C6 C5 31.4(4)
C9 C5 C6 O1 -142.0(2)
C4 C5 C6 O1 92.6(3)
C9 C5 C6 C7 42.3(3)
C4 C5 C6 C7 -83.0(3)
O1 C6 C7 C8 177.4(2)
C5 C6 C7 C8 -6.9(4)
O1 C6 C7 Si1 -8.4(4)
C5 C6 C7 Si1 167.2(2)
C17 Si1 C7 C6 12.9(3)
C19 Si1 C7 C6 134.2(3)
C18 Si1 C7 C6 -105.9(3)
C17 Si1 C7 C8 -172.9(2)
C19 Si1 C7 C8 -51.6(3)
C18 Si1 C7 C8 68.3(2)
C6 C7 C8 O2 174.3(3)
Si1 C7 C8 O2 -0.4(4)
C6 C7 C8 C1 -5.8(4)
Si1 C7 C8 C1 179.5(2)
C9 C1 C8 O2 160.5(3)
C10 C1 C8 O2 37.3(4)
C2 C1 C8 O2 -82.1(3)
C9 C1 C8 C7 -19.5(3)
C10 C1 C8 C7 -142.6(3)
C2 C1 C8 C7 98.0(3)
Si2 O3 C9 C1 137.7(2)
Si2 O3 C9 C5 -101.1(2)
C10 C1 C9 O3 -59.3(3)
C8 C1 C9 O3 178.7(2)
C2 C1 C9 O3 62.6(3)
C10 C1 C9 C5 177.7(2)
C8 C1 C9 C5 55.6(3)
C2 C1 C9 C5 -60.4(3)
C6 C5 C9 O3 172.0(2)
C4 C5 C9 O3 -64.5(3)
C6 C5 C9 C1 -66.0(3)
C4 C5 C9 C1 57.4(3)
C2 C3 C11 C12 -71.6(3)
C4 C3 C11 C12 161.3(3)
C3 C11 C12 C13 111.8(4)
